data_4114688
loop_
_publ_author_name
'Edit Y. Tshuva'
'Dongwhan Lee'
'Weiming Bu'
'Stephen J. Lippard'

_publ_section_title
;
 Catalytic Oxidation by a Carboxylate-Bridged Non-Heme Diiron Complex
;
_journal_name_full 'Journal of the American Chemical Society'
_journal_page_first 2416
_journal_page_last 2417
_journal_paper_doi 10.1021/ja017890i
_journal_volume 124
_journal_year 2002
_chemical_formula_sum 'C63 H77 Cl2 F6 Fe2 N6 O11 S2'
_chemical_formula_weight 1455.03
_chemical_name_common '[(Me3TACN)2Fe2(mO)(mO2CArTol)2](OTf)2 CH2Cl2'
_chemical_name_systematic
;
  ?
;
_space_group_IT_number 2
_symmetry_cell_setting triclinic
_symmetry_space_group_name_Hall '-P 1'
_symmetry_space_group_name_H-M 'P -1'
_atom_sites_solution_hydrogens geom
_atom_sites_solution_primary direct
_atom_sites_solution_secondary difmap
_audit_creation_method SHELXL-97
_cell_angle_alpha 101.747(4)
_cell_angle_beta 96.001(3)
_cell_angle_gamma 99.667(3)
_cell_formula_units_Z 2
_cell_length_a 13.336(2)
_cell_length_b 14.489(2)
_cell_length_c 18.441(3)
_cell_measurement_reflns_used 744
_cell_measurement_temperature 273(2)
_cell_measurement_theta_max 16.49
_cell_measurement_theta_min 2.34
_cell_volume 3403.4(9)
_computing_cell_refinement 'Bruker SMART'
_computing_data_collection 'Bruker SMART'
_computing_data_reduction 'Bruker SAINT'
_computing_molecular_graphics 'Bruker SHELXTL'
_computing_publication_material 'Bruker SHELXTL'
_computing_structure_refinement 'SHELXL-97 (Sheldrick, 1997)'
_computing_structure_solution 'SHELXS-97 (Sheldrick, 1990)'
_diffrn_ambient_temperature 273(2)
_diffrn_measured_fraction_theta_full 0.916
_diffrn_measured_fraction_theta_max 0.916
_diffrn_measurement_device_type 'CCD area detector'
_diffrn_measurement_method 'phi and omega scans'
_diffrn_radiation_monochromator graphite
_diffrn_radiation_source 'fine-focus sealed tube'
_diffrn_radiation_type MoK\a
_diffrn_radiation_wavelength 0.71073
_diffrn_reflns_av_R_equivalents 0.2289
_diffrn_reflns_av_sigmaI/netI 0.5622
_diffrn_reflns_limit_h_max 17
_diffrn_reflns_limit_h_min -17
_diffrn_reflns_limit_k_max 17
_diffrn_reflns_limit_k_min -18
_diffrn_reflns_limit_l_max 24
_diffrn_reflns_limit_l_min -23
_diffrn_reflns_number 31425
_diffrn_reflns_theta_full 28.37
_diffrn_reflns_theta_max 28.37
_diffrn_reflns_theta_min 1.14
_exptl_absorpt_coefficient_mu 0.644
_exptl_absorpt_correction_type none
_exptl_crystal_colour orange
_exptl_crystal_density_diffrn 1.420
_exptl_crystal_density_meas 0
_exptl_crystal_description block
_exptl_crystal_F_000 1514
_exptl_crystal_size_max 0.12
_exptl_crystal_size_mid 0.1
_exptl_crystal_size_min 0.1
_refine_diff_density_max 0.888
_refine_diff_density_min -0.562
_refine_diff_density_rms 0.110
_refine_ls_extinction_coef 0.0097(10)
_refine_ls_extinction_expression Fc^*^=kFc[1+0.001xFc^2^\l^3^/sin(2\q)]^-1/4^
_refine_ls_extinction_method SHELXL
_refine_ls_goodness_of_fit_ref 0.833
_refine_ls_hydrogen_treatment mixed
_refine_ls_matrix_type full
_refine_ls_number_parameters 835
_refine_ls_number_reflns 15606
_refine_ls_number_restraints 43
_refine_ls_restrained_S_all 0.954
_refine_ls_R_factor_all 0.3696
_refine_ls_R_factor_gt 0.0966
_refine_ls_shift/su_max 0.134
_refine_ls_shift/su_mean 0.006
_refine_ls_structure_factor_coef Fsqd
_refine_ls_weighting_details 'calc w=1/[\s^2^(Fo^2^)+(0.0964P)^2^+0.0000P] where P=(Fo^2^+2Fc^2^)/3'
_refine_ls_weighting_scheme calc
_refine_ls_wR_factor_gt 0.1997
_refine_ls_wR_factor_ref 0.2984
_reflns_number_gt 3237
_reflns_number_total 15606
_reflns_threshold_expression >2sigma(I)
_cod_data_source_file ja017890i_s2_2.cif
_cod_data_source_block final_2
_cod_database_code 4114688

loop_
_symmetry_equiv_pos_as_xyz
'x, y, z'
'-x, -y, -z'

loop_
_atom_site_label
_atom_site_type_symbol
_atom_site_fract_x
_atom_site_fract_y
_atom_site_fract_z
_atom_site_U_iso_or_equiv
_atom_site_adp_type
_atom_site_occupancy
_atom_site_symmetry_multiplicity
_atom_site_calc_flag
_atom_site_refinement_flags
_atom_site_disorder_assembly
_atom_site_disorder_group
Fe1 Fe 0.25367(13) -0.88463(12) 0.31620(10) 0.0430(6) Uani 1 1 d . . .
Fe2 Fe 0.32795(12) -0.79704(12) 0.18578(10) 0.0423(6) Uani 1 1 d . . .
O1 O 0.2836(6) -0.7360(5) 0.3616(4) 0.043(2) Uani 1 1 d . . .
O2 O 0.3670(6) -0.6830(5) 0.2737(5) 0.044(2) Uani 1 1 d . . .
O3 O 0.1740(6) -0.7927(5) 0.1764(4) 0.044(2) Uani 1 1 d . . .
O4 O 0.1168(5) -0.8854(5) 0.2522(5) 0.044(2) Uani 1 1 d . . .
O5 O 0.3261(5) -0.8858(5) 0.2400(4) 0.048(2) Uani 1 1 d . . .
N1 N 0.1551(8) -0.9102(7) 0.4017(6) 0.052(3) Uani 1 1 d . . .
N2 N 0.2313(8) -1.0434(7) 0.2979(6) 0.048(3) Uani 1 1 d . . .
N3 N 0.3697(8) -0.8947(7) 0.4061(6) 0.053(3) Uani 1 1 d . . .
N4 N 0.2950(7) -0.8914(6) 0.0725(5) 0.044(3) Uani 1 1 d . . .
N5 N 0.4840(7) -0.8019(7) 0.1613(5) 0.044(3) Uani 1 1 d . . .
N6 N 0.3454(7) -0.6897(7) 0.1140(5) 0.043(3) Uani 1 1 d . . .
C1 C 0.4837(9) -0.8737(8) 0.0890(7) 0.052(4) Uani 1 1 d . . .
H1A H 0.5389 -0.9088 0.0946 0.063 Uiso 1 1 calc R . .
H1B H 0.4940 -0.8406 0.0488 0.063 Uiso 1 1 calc R . .
C2 C 0.1979(9) -0.9606(7) 0.0640(7) 0.050(3) Uani 1 1 d . . .
H2A H 0.1845 -1.0009 0.0145 0.076 Uiso 1 1 calc R . .
H2B H 0.1428 -0.9264 0.0720 0.076 Uiso 1 1 calc R . .
H2C H 0.2030 -0.9995 0.1001 0.076 Uiso 1 1 calc R . .
C3 C 0.3805(9) -0.9427(8) 0.0708(7) 0.049(3) Uani 1 1 d . . .
H3A H 0.3755 -0.9840 0.0215 0.059 Uiso 1 1 calc R . .
H3B H 0.3761 -0.9831 0.1068 0.059 Uiso 1 1 calc R . .
C4 C 0.5245(9) -0.7014(8) 0.1539(7) 0.052(4) Uani 1 1 d . . .
H4A H 0.5326 -0.6576 0.2024 0.063 Uiso 1 1 calc R . .
H4B H 0.5916 -0.6986 0.1377 0.063 Uiso 1 1 calc R . .
C5 C 0.4550(9) -0.6699(8) 0.0995(7) 0.057(4) Uani 1 1 d . . .
H5A H 0.4595 -0.7035 0.0491 0.069 Uiso 1 1 calc R . .
H5B H 0.4769 -0.6017 0.1031 0.069 Uiso 1 1 calc R . .
C6 C 0.2737(9) -0.7349(9) 0.0453(7) 0.055(4) Uani 1 1 d . . .
H6A H 0.2831 -0.6962 0.0085 0.066 Uiso 1 1 calc R . .
H6B H 0.2036 -0.7389 0.0560 0.066 Uiso 1 1 calc R . .
C7 C 0.3169(9) -0.5980(8) 0.1491(7) 0.054(4) Uani 1 1 d . . .
H7A H 0.3257 -0.5540 0.1166 0.081 Uiso 1 1 calc R . .
H7B H 0.3602 -0.5706 0.1961 0.081 Uiso 1 1 calc R . .
H7C H 0.2464 -0.6099 0.1572 0.081 Uiso 1 1 calc R . .
C8 C 0.5484(9) -0.8234(9) 0.2228(7) 0.062(4) Uani 1 1 d . . .
H8A H 0.6162 -0.8246 0.2102 0.092 Uiso 1 1 calc R . .
H8B H 0.5189 -0.8849 0.2311 0.092 Uiso 1 1 calc R . .
H8C H 0.5521 -0.7748 0.2676 0.092 Uiso 1 1 calc R . .
C9 C 0.2920(9) -0.8337(8) 0.0147(7) 0.053(4) Uani 1 1 d . . .
H9A H 0.2378 -0.8665 -0.0261 0.064 Uiso 1 1 calc R . .
H9B H 0.3567 -0.8285 -0.0052 0.064 Uiso 1 1 calc R . .
C10 C 0.3816(10) -0.9969(10) 0.3979(8) 0.070(4) Uani 1 1 d . . .
H10A H 0.3474 -1.0237 0.4350 0.084 Uiso 1 1 calc R . .
H10B H 0.4540 -0.9987 0.4078 0.084 Uiso 1 1 calc R . .
C11 C 0.2203(10) -0.9059(10) 0.4737(7) 0.061(4) Uani 1 1 d . . .
H11A H 0.1922 -0.8701 0.5145 0.073 Uiso 1 1 calc R . .
H11B H 0.2172 -0.9706 0.4810 0.073 Uiso 1 1 calc R . .
C12 C 0.2004(9) -1.0912(8) 0.2190(7) 0.056(4) Uani 1 1 d . . .
H12A H 0.1912 -1.1595 0.2136 0.083 Uiso 1 1 calc R . .
H12B H 0.2528 -1.0704 0.1906 0.083 Uiso 1 1 calc R . .
H12C H 0.1370 -1.0749 0.2010 0.083 Uiso 1 1 calc R . .
C13 C 0.1592(11) -1.0813(9) 0.3440(8) 0.067(4) Uani 1 1 d . . .
H13A H 0.1968 -1.0950 0.3872 0.080 Uiso 1 1 calc R . .
H13B H 0.1158 -1.1409 0.3153 0.080 Uiso 1 1 calc R . .
C14 C 0.3289(10) -0.8605(10) 0.4765(8) 0.064(4) Uani 1 1 d . . .
H14A H 0.3348 -0.7913 0.4855 0.077 Uiso 1 1 calc R . .
H14B H 0.3701 -0.8746 0.5179 0.077 Uiso 1 1 calc R . .
C15 C 0.0933(10) -1.0092(9) 0.3694(8) 0.064(4) Uani 1 1 d . . .
H15A H 0.0444 -1.0073 0.3272 0.076 Uiso 1 1 calc R . .
H15B H 0.0547 -1.0301 0.4069 0.076 Uiso 1 1 calc R . .
C16 C 0.3384(11) -1.0574(9) 0.3221(8) 0.071(4) Uani 1 1 d . . .
H16A H 0.3365 -1.1245 0.3226 0.086 Uiso 1 1 calc R . .
H16B H 0.3828 -1.0409 0.2863 0.086 Uiso 1 1 calc R . .
C17 C 0.4692(10) -0.8335(10) 0.4074(8) 0.075(5) Uani 1 1 d . . .
H17A H 0.5172 -0.8404 0.4476 0.112 Uiso 1 1 calc R . .
H17B H 0.4615 -0.7677 0.4147 0.112 Uiso 1 1 calc R . .
H17C H 0.4943 -0.8522 0.3607 0.112 Uiso 1 1 calc R . .
C18 C 0.0837(9) -0.8415(9) 0.4121(7) 0.061(4) Uani 1 1 d . . .
H18A H 0.0422 -0.8549 0.4496 0.091 Uiso 1 1 calc R . .
H18B H 0.0402 -0.8482 0.3657 0.091 Uiso 1 1 calc R . .
H18C H 0.1227 -0.7770 0.4277 0.091 Uiso 1 1 calc R . .
C101 C 0.1042(9) -0.8387(8) 0.2026(7) 0.041(3) Uani 1 1 d U . .
C102 C -0.0071(8) -0.8396(8) 0.1720(6) 0.035(3) Uani 1 1 d . . .
C103 C -0.1359(9) -0.7537(9) 0.1321(7) 0.049(3) Uani 1 1 d . . .
H10C H -0.1543 -0.6978 0.1223 0.059 Uiso 1 1 calc R . .
C104 C -0.0804(9) -0.9224(8) 0.1574(7) 0.043(3) Uani 1 1 d . . .
C105 C -0.1821(9) -0.9183(9) 0.1333(7) 0.049(3) Uani 1 1 d . . .
H10D H -0.2331 -0.9729 0.1264 0.058 Uiso 1 1 calc R . .
C106 C -0.0334(9) -0.7535(9) 0.1598(6) 0.039(3) Uani 1 1 d U . .
C107 C -0.1040(11) -1.1735(12) 0.1920(11) 0.078(5) Uani 1 1 d . . .
H10E H -0.1336 -1.2085 0.2240 0.094 Uiso 1 1 calc R . .
C108 C -0.0232(10) -1.1686(11) 0.0850(9) 0.073(5) Uani 1 1 d . . .
H10F H 0.0035 -1.1991 0.0441 0.088 Uiso 1 1 calc R . .
C109 C -0.1035(9) -1.0745(11) 0.2047(8) 0.061(4) Uani 1 1 d . . .
H10G H -0.1289 -1.0433 0.2460 0.074 Uiso 1 1 calc R . .
C110 C -0.0637(9) -1.0246(9) 0.1539(8) 0.045(3) Uani 1 1 d . . .
C111 C -0.2080(9) -0.8356(10) 0.1198(7) 0.052(4) Uani 1 1 d . . .
H11C H -0.2757 -0.8353 0.1018 0.062 Uiso 1 1 calc R . .
C112 C 0.1396(9) -0.4664(9) 0.2181(9) 0.056(4) Uani 1 1 d . . .
C113 C 0.0389(9) -0.5999(9) 0.1266(7) 0.051(4) Uani 1 1 d . . .
H11D H 0.0055 -0.6252 0.0779 0.062 Uiso 1 1 calc R . .
C114 C 0.0909(10) -0.5071(10) 0.1452(8) 0.062(4) Uani 1 1 d . . .
H11E H 0.0940 -0.4707 0.1091 0.074 Uiso 1 1 calc R . .
C115 C 0.0343(8) -0.6574(8) 0.1778(7) 0.043(3) Uani 1 1 d . . .
C116 C 0.0844(8) -0.6178(8) 0.2516(8) 0.047(3) Uani 1 1 d . . .
H11F H 0.0830 -0.6554 0.2869 0.056 Uiso 1 1 calc R . .
C117 C -0.0232(9) -1.0707(10) 0.0967(8) 0.051(4) Uani 1 1 d . . .
H11G H 0.0055 -1.0363 0.0640 0.061 Uiso 1 1 calc R . .
C118 C 0.1973(11) -0.3632(9) 0.2388(8) 0.077(5) Uani 1 1 d . . .
H11H H 0.2251 -0.3466 0.2910 0.116 Uiso 1 1 calc R . .
H11I H 0.1511 -0.3215 0.2292 0.116 Uiso 1 1 calc R . .
H11J H 0.2522 -0.3561 0.2094 0.116 Uiso 1 1 calc R . .
C119 C -0.0623(13) -1.2200(11) 0.1336(12) 0.081(6) Uani 1 1 d . . .
C120 C 0.1353(9) -0.5232(9) 0.2714(8) 0.059(4) Uani 1 1 d . . .
H12D H 0.1669 -0.4969 0.3204 0.070 Uiso 1 1 calc R . .
C121 C -0.0661(12) -1.3281(9) 0.1216(10) 0.117(7) Uani 1 1 d . . .
H12E H -0.0326 -1.3494 0.0794 0.176 Uiso 1 1 calc R . .
H12F H -0.1365 -1.3613 0.1124 0.176 Uiso 1 1 calc R . .
H12G H -0.0317 -1.3417 0.1655 0.176 Uiso 1 1 calc R . .
C201 C 0.3366(9) -0.6706(9) 0.3364(8) 0.040(3) Uani 1 1 d . . .
C202 C 0.3579(10) -0.5662(8) 0.3827(7) 0.047(3) Uani 1 1 d . . .
C203 C 0.5855(10) -0.5843(9) 0.3625(8) 0.072(5) Uani 1 1 d U . .
H20A H 0.5434 -0.6483 0.3506 0.087 Uiso 1 1 calc R . .
H20B H 0.5957 -0.5622 0.4165 0.087 Uiso 1 1 calc R . .
C204 C 0.1182(13) -0.5869(9) 0.4655(8) 0.066(4) Uani 1 1 d . . .
H20C H 0.0888 -0.5613 0.4280 0.079 Uiso 1 1 calc R . .
C205 C 0.5704(12) -0.4760(10) 0.2807(8) 0.072(5) Uani 1 1 d . . .
H20D H 0.5351 -0.4350 0.2603 0.086 Uiso 1 1 calc R . .
C206 C 0.0987(18) -0.6609(11) 0.5691(11) 0.089(6) Uani 1 1 d . . .
C207 C 0.4363(9) -0.4997(9) 0.3638(7) 0.045(3) Uani 1 1 d . . .
C208 C 0.6668(16) -0.4898(12) 0.2595(10) 0.093(6) Uani 1 1 d . . .
H20E H 0.6917 -0.4594 0.2233 0.111 Uiso 1 1 calc R . .
C209 C 0.2237(12) -0.5881(9) 0.4719(8) 0.054(4) Uani 1 1 d . . .
C210 C 0.5289(10) -0.5236(9) 0.3318(8) 0.051(4) Uani 1 1 d . . .
C211 C 0.3637(11) -0.3709(10) 0.4277(8) 0.062(4) Uani 1 1 d . . .
H21A H 0.3616 -0.3057 0.4386 0.074 Uiso 1 1 calc R . .
C212 C 0.2902(10) -0.5339(9) 0.4317(7) 0.047(3) Uani 1 1 d . . .
C213 C 0.2638(13) -0.6290(9) 0.5279(8) 0.067(4) Uani 1 1 d . . .
H21B H 0.3331 -0.6326 0.5334 0.080 Uiso 1 1 calc R . .
C214 C 0.2947(10) -0.4327(9) 0.4524(7) 0.054(4) Uani 1 1 d . . .
H21C H 0.2496 -0.4089 0.4832 0.064 Uiso 1 1 calc R . .
C215 C 0.0385(15) -0.7016(12) 0.6242(9) 0.131(8) Uani 1 1 d . . .
H21D H 0.0839 -0.7229 0.6584 0.197 Uiso 1 1 calc R . .
H21E H -0.0142 -0.7549 0.5977 0.197 Uiso 1 1 calc R . .
H21F H 0.0075 -0.6528 0.6516 0.197 Uiso 1 1 calc R . .
C216 C 0.6830(12) -0.5920(11) 0.3399(10) 0.083(6) Uani 1 1 d . . .
H21G H 0.7209 -0.6311 0.3605 0.099 Uiso 1 1 calc R . .
C217 C 0.4378(10) -0.4029(9) 0.3864(7) 0.055(4) Uani 1 1 d . . .
H21H H 0.4885 -0.3586 0.3741 0.065 Uiso 1 1 calc R . .
C218 C 0.0578(13) -0.6219(10) 0.5125(10) 0.076(5) Uani 1 1 d . . .
H21I H -0.0118 -0.6197 0.5067 0.092 Uiso 1 1 calc R . .
C219 C 0.2018(17) -0.6640(10) 0.5749(8) 0.080(5) Uani 1 1 d . . .
H21J H 0.2303 -0.6908 0.6119 0.096 Uiso 1 1 calc R . .
C220 C 0.7241(14) -0.5447(14) 0.2890(11) 0.090(6) Uani 1 1 d . . .
C221 C 0.8309(12) -0.5543(11) 0.2711(10) 0.132(8) Uani 1 1 d . . .
H22A H 0.8573 -0.5970 0.2984 0.198 Uiso 1 1 calc R . .
H22B H 0.8756 -0.4924 0.2851 0.198 Uiso 1 1 calc R . .
H22C H 0.8275 -0.5798 0.2184 0.198 Uiso 1 1 calc R . .
S1 S -0.2192(6) -0.8333(4) 0.4611(3) 0.123(2) Uani 1 1 d D . .
O3S O -0.3140(10) -0.8859(15) 0.4815(11) 0.245(12) Uani 1 1 d . . .
O2S O -0.1271(11) -0.8594(11) 0.4954(8) 0.155(5) Uani 1 1 d . . .
O1S O -0.220(2) -0.7472(11) 0.4410(12) 0.304(15) Uani 1 1 d . . .
C1S C -0.2333(15) -0.8960(14) 0.3719(10) 0.138(8) Uani 1 1 d DU . .
F3S F -0.2414(12) -0.9914(10) 0.3697(6) 0.205(7) Uani 1 1 d D . .
F2S F -0.1586(11) -0.8637(15) 0.3319(7) 0.256(10) Uani 1 1 d D . .
F1S F -0.3247(12) -0.9159(16) 0.3226(8) 0.271(10) Uani 1 1 d D . .
S2 S -0.5119(4) -1.8539(4) -0.1367(3) 0.1106(17) Uani 1 1 d D . .
O4S O -0.4122(14) -1.8605(18) -0.1542(12) 0.300(14) Uani 1 1 d . . .
O5S O -0.4872(14) -1.7804(9) -0.0676(8) 0.206(9) Uani 1 1 d . . .
O6S O -0.5906(10) -1.9402(8) -0.1357(8) 0.138(5) Uani 1 1 d . . .
C2S C -0.585(2) -1.8004(17) -0.2067(13) 0.183(11) Uani 1 1 d DU . .
F4 F -0.6448(12) -1.744(2) -0.1803(17) 0.46(2) Uani 1 1 d D . .
F6 F -0.5043(18) -1.7279(15) -0.2133(13) 0.316(12) Uani 1 1 d D . .
F5 F -0.572(2) -1.854(2) -0.2737(15) 0.372(14) Uiso 1 1 d D . .
C3S C -0.2872(18) -1.6578(19) -0.0428(10) 0.50(3) Uani 0.636(12) 1 d PD A 1
Cl1 Cl -0.2668(10) -1.5677(6) 0.0370(5) 0.186(5) Uani 0.636(12) 1 d P A 1
Cl2S Cl -0.1878(6) -1.7111(6) -0.0493(4) 0.115(4) Uani 0.636(12) 1 d PD A 1
Cl3 Cl -0.2872(18) -1.6578(19) -0.0428(10) 0.50(3) Uani 0.364(12) 1 d PD A 2
C4S C -0.2668(10) -1.5677(6) 0.0370(5) 0.186(5) Uani 0.364(12) 1 d PD A 2
Cl4S Cl -0.3662(19) -1.5193(18) 0.0198(16) 0.53(5) Uani 0.364(12) 1 d PD A 2

loop_
_atom_site_aniso_label
_atom_site_aniso_U_11
_atom_site_aniso_U_22
_atom_site_aniso_U_33
_atom_site_aniso_U_23
_atom_site_aniso_U_13
_atom_site_aniso_U_12
Fe1 0.0404(11) 0.0369(11) 0.0468(13) 0.0042(9) -0.0042(9) 0.0066(8)
Fe2 0.0331(11) 0.0404(11) 0.0483(13) 0.0009(9) -0.0001(9) 0.0078(8)
O1 0.045(5) 0.036(5) 0.043(5) 0.003(4) 0.006(4) 0.006(4)
O2 0.041(5) 0.037(5) 0.048(6) 0.000(4) 0.007(4) 0.007(4)
O3 0.033(5) 0.040(5) 0.056(6) 0.013(4) -0.003(4) 0.005(4)
O4 0.038(5) 0.033(5) 0.054(6) 0.008(4) -0.007(4) 0.002(4)
O5 0.043(5) 0.030(5) 0.062(6) -0.002(4) -0.009(4) 0.008(4)
N1 0.056(7) 0.032(6) 0.062(8) 0.010(6) -0.006(6) 0.004(5)
N2 0.061(7) 0.041(6) 0.049(7) 0.015(6) 0.005(6) 0.021(6)
N3 0.066(8) 0.037(7) 0.058(8) 0.015(6) -0.003(6) 0.019(6)
N4 0.033(6) 0.039(6) 0.057(7) 0.015(5) -0.004(5) 0.002(5)
N5 0.036(6) 0.053(7) 0.044(7) 0.010(6) 0.002(5) 0.012(5)
N6 0.031(6) 0.043(6) 0.053(7) 0.003(5) 0.005(5) 0.010(5)
C1 0.055(9) 0.063(9) 0.035(8) -0.008(7) 0.008(7) 0.022(7)
C2 0.051(8) 0.032(7) 0.060(9) 0.000(6) 0.001(7) 0.002(6)
C3 0.047(8) 0.048(8) 0.049(9) 0.000(7) 0.009(7) 0.015(7)
C4 0.043(8) 0.047(8) 0.060(10) 0.002(7) 0.003(7) 0.006(6)
C5 0.057(9) 0.042(8) 0.064(10) 0.004(7) -0.010(8) 0.002(7)
C6 0.040(8) 0.059(9) 0.065(10) 0.026(8) -0.008(7) 0.001(7)
C7 0.054(8) 0.045(8) 0.057(9) 0.003(7) 0.010(7) 0.004(7)
C8 0.040(8) 0.055(9) 0.090(12) 0.012(8) 0.008(8) 0.017(7)
C9 0.050(8) 0.044(9) 0.057(10) 0.009(7) -0.003(7) -0.002(6)
C10 0.061(9) 0.073(11) 0.072(11) 0.027(9) -0.021(8) 0.011(8)
C11 0.058(9) 0.073(10) 0.047(9) 0.015(8) 0.001(7) 0.004(8)
C12 0.070(9) 0.046(8) 0.048(9) 0.004(7) -0.004(7) 0.018(7)
C13 0.074(10) 0.046(9) 0.071(11) 0.009(8) 0.003(9) -0.002(8)
C14 0.060(10) 0.069(10) 0.053(10) 0.008(8) -0.007(8) 0.001(8)
C15 0.062(10) 0.058(10) 0.073(11) 0.033(8) 0.005(8) 0.000(8)
C16 0.097(12) 0.059(10) 0.061(11) 0.004(8) -0.006(9) 0.046(9)
C17 0.054(9) 0.084(11) 0.075(11) 0.017(9) -0.022(8) -0.002(8)
C18 0.051(9) 0.055(9) 0.071(11) 0.003(8) 0.009(7) 0.009(7)
C101 0.033(7) 0.034(7) 0.046(8) -0.002(6) -0.006(6) -0.002(6)
C102 0.030(6) 0.043(8) 0.031(7) 0.004(6) 0.002(5) 0.012(6)
C103 0.043(8) 0.050(8) 0.053(9) 0.007(7) -0.003(7) 0.018(7)
C104 0.044(8) 0.030(7) 0.048(8) -0.001(6) 0.004(6) 0.002(6)
C105 0.036(7) 0.048(8) 0.053(9) -0.006(7) 0.000(6) 0.007(6)
C106 0.036(7) 0.053(8) 0.036(7) 0.010(6) 0.014(6) 0.023(6)
C107 0.052(10) 0.052(11) 0.125(16) 0.036(11) -0.015(10) -0.007(8)
C108 0.059(10) 0.057(11) 0.092(13) 0.004(10) -0.031(9) 0.019(8)
C109 0.046(8) 0.064(11) 0.071(11) 0.012(9) 0.008(8) 0.004(7)
C110 0.027(7) 0.049(9) 0.048(9) -0.002(8) -0.008(6) -0.001(6)
C111 0.025(7) 0.074(10) 0.053(9) 0.002(8) 0.000(6) 0.021(7)
C112 0.044(8) 0.040(9) 0.090(13) 0.019(9) 0.011(8) 0.016(7)
C113 0.059(9) 0.044(8) 0.051(9) 0.013(7) -0.001(7) 0.009(7)
C114 0.072(10) 0.055(9) 0.053(10) 0.013(8) -0.020(8) 0.014(8)
C115 0.031(7) 0.040(8) 0.059(10) 0.011(7) -0.005(6) 0.016(6)
C116 0.042(7) 0.024(7) 0.073(10) 0.011(7) 0.002(7) 0.004(6)
C117 0.037(8) 0.056(10) 0.058(10) 0.008(8) 0.000(7) 0.010(7)
C118 0.082(11) 0.056(10) 0.083(12) 0.008(9) 0.000(9) 0.000(8)
C119 0.082(13) 0.038(11) 0.114(17) 0.018(11) -0.036(11) 0.013(9)
C120 0.055(9) 0.049(9) 0.063(10) 0.001(8) -0.014(7) 0.013(7)
C121 0.099(13) 0.046(10) 0.20(2) 0.044(12) -0.025(13) 0.011(9)
C201 0.026(7) 0.045(9) 0.052(10) 0.008(7) 0.000(6) 0.019(6)
C202 0.050(8) 0.036(8) 0.051(9) 0.006(7) -0.012(7) 0.011(7)
C203 0.049(9) 0.055(9) 0.080(10) -0.040(8) -0.021(8) 0.004(7)
C204 0.090(12) 0.055(9) 0.055(10) 0.001(8) 0.040(10) 0.016(9)
C205 0.059(10) 0.059(10) 0.073(12) -0.013(9) 0.000(9) -0.018(8)
C206 0.137(19) 0.050(11) 0.059(13) -0.018(9) 0.033(14) -0.017(12)
C207 0.049(8) 0.040(8) 0.042(8) 0.000(7) -0.001(7) 0.013(7)
C208 0.091(15) 0.063(12) 0.086(15) -0.036(10) 0.010(12) -0.026(10)
C209 0.075(11) 0.036(8) 0.039(9) -0.013(7) 0.021(8) -0.006(8)
C210 0.040(8) 0.045(8) 0.058(10) -0.008(7) 0.015(7) -0.004(7)
C211 0.073(11) 0.039(9) 0.061(10) -0.003(8) -0.010(8) 0.006(8)
C212 0.057(9) 0.045(9) 0.034(8) -0.006(7) -0.012(7) 0.020(7)
C213 0.103(13) 0.054(9) 0.029(9) 0.003(7) 0.000(9) -0.010(9)
C214 0.059(9) 0.045(9) 0.048(9) -0.003(7) 0.000(7) 0.007(7)
C215 0.18(2) 0.104(14) 0.071(13) -0.011(11) 0.046(14) -0.048(13)
C216 0.054(11) 0.068(12) 0.091(14) -0.052(10) -0.019(10) 0.019(9)
C217 0.056(9) 0.044(9) 0.055(10) 0.007(7) -0.003(8) -0.002(7)
C218 0.088(13) 0.060(11) 0.066(13) -0.012(9) 0.020(11) 0.001(9)
C219 0.142(17) 0.045(10) 0.032(10) -0.005(7) -0.004(11) -0.016(11)
C220 0.067(14) 0.084(15) 0.083(15) -0.039(11) 0.009(11) -0.014(11)
C221 0.067(12) 0.111(14) 0.161(19) -0.087(13) 0.038(12) -0.012(10)
S1 0.167(6) 0.113(5) 0.109(5) 0.028(4) 0.043(4) 0.069(4)
O3S 0.092(10) 0.43(3) 0.36(3) 0.33(2) 0.120(14) 0.132(14)
O2S 0.125(12) 0.193(15) 0.135(13) 0.026(11) -0.005(10) 0.029(11)
O1S 0.61(4) 0.098(12) 0.31(3) 0.130(15) 0.27(3) 0.140(19)
C1S 0.135(12) 0.162(12) 0.131(13) 0.030(10) -0.014(9) 0.092(10)
F3S 0.301(19) 0.185(13) 0.060(8) 0.001(8) -0.042(9) -0.072(12)
F2S 0.140(12) 0.55(3) 0.082(9) 0.027(13) 0.043(9) 0.116(15)
F1S 0.192(15) 0.52(3) 0.161(13) 0.148(17) 0.005(12) 0.161(17)
S2 0.109(4) 0.105(4) 0.125(5) 0.028(4) 0.025(4) 0.034(3)
O4S 0.193(17) 0.57(4) 0.31(3) 0.25(3) 0.185(18) 0.30(2)
O5S 0.31(2) 0.110(10) 0.131(12) -0.077(10) 0.135(13) -0.081(12)
O6S 0.147(11) 0.075(8) 0.183(13) 0.021(8) 0.057(10) -0.017(8)
C2S 0.25(2) 0.119(16) 0.22(2) 0.092(16) 0.078(18) 0.038(16)
F4 0.088(12) 0.73(6) 0.73(6) 0.46(5) 0.08(2) 0.17(2)
F6 0.37(3) 0.233(19) 0.43(3) 0.24(2) 0.08(2) 0.098(19)
C3S 0.38(4) 1.08(8) 0.16(2) 0.19(4) 0.12(2) 0.39(5)
Cl1 0.276(13) 0.131(7) 0.123(8) -0.006(6) -0.014(8) 0.026(7)
Cl2S 0.100(6) 0.167(8) 0.080(6) 0.038(5) -0.013(5) 0.032(5)
Cl3 0.38(4) 1.08(8) 0.16(2) 0.19(4) 0.12(2) 0.39(5)
C4S 0.276(13) 0.131(7) 0.123(8) -0.006(6) -0.014(8) 0.026(7)
Cl4S 0.23(3) 0.85(10) 0.65(8) 0.67(9) -0.02(4) -0.09(4)

loop_
_atom_type_symbol
_atom_type_description
_atom_type_scat_dispersion_real
_atom_type_scat_dispersion_imag
_atom_type_scat_source
C C 0.0033 0.0016 'International Tables Vol C Tables 4.2.6.8 and 6.1.1.4'
H H 0.0000 0.0000 'International Tables Vol C Tables 4.2.6.8 and 6.1.1.4'
N N 0.0061 0.0033 'International Tables Vol C Tables 4.2.6.8 and 6.1.1.4'
O O 0.0106 0.0060 'International Tables Vol C Tables 4.2.6.8 and 6.1.1.4'
Fe Fe 0.3463 0.8444 'International Tables Vol C Tables 4.2.6.8 and 6.1.1.4'
S S 0.1246 0.1234 'International Tables Vol C Tables 4.2.6.8 and 6.1.1.4'
Cl Cl 0.1484 0.1585 'International Tables Vol C Tables 4.2.6.8 and 6.1.1.4'
F F 0.0171 0.0103 'International Tables Vol C Tables 4.2.6.8 and 6.1.1.4'

loop_
_geom_angle_atom_site_label_1
_geom_angle_atom_site_label_2
_geom_angle_atom_site_label_3
_geom_angle
O5 Fe1 O4 94.1(3)
O5 Fe1 O1 98.9(3)
O4 Fe1 O1 94.6(3)
O5 Fe1 N3 101.5(4)
O4 Fe1 N3 163.9(4)
O1 Fe1 N3 87.1(3)
O5 Fe1 N1 170.0(3)
O4 Fe1 N1 84.0(4)
O1 Fe1 N1 91.0(3)
N3 Fe1 N1 80.0(4)
O5 Fe1 N2 91.1(4)
O4 Fe1 N2 94.9(3)
O1 Fe1 N2 165.6(4)
N3 Fe1 N2 80.8(4)
N1 Fe1 N2 79.4(4)
O5 Fe2 O2 95.7(3)
O5 Fe2 O3 97.7(3)
O2 Fe2 O3 94.0(3)
O5 Fe2 N5 94.2(4)
O2 Fe2 N5 96.3(3)
O3 Fe2 N5 163.4(3)
O5 Fe2 N4 99.5(3)
O2 Fe2 N4 164.5(4)
O3 Fe2 N4 87.1(3)
N5 Fe2 N4 79.5(3)
O5 Fe2 N6 174.0(4)
O2 Fe2 N6 86.1(3)
O3 Fe2 N6 87.8(3)
N5 Fe2 N6 79.9(4)
N4 Fe2 N6 78.4(3)
C201 O1 Fe1 126.9(8)
C201 O2 Fe2 129.7(8)
C101 O3 Fe2 129.2(8)
C101 O4 Fe1 126.7(7)
Fe2 O5 Fe1 121.6(4)
C18 N1 C11 111.1(10)
C18 N1 C15 108.7(10)
C11 N1 C15 111.3(10)
C18 N1 Fe1 111.9(7)
C11 N1 Fe1 109.8(7)
C15 N1 Fe1 103.7(8)
C13 N2 C12 110.9(10)
C13 N2 C16 110.7(11)
C12 N2 C16 108.7(10)
C13 N2 Fe1 112.1(8)
C12 N2 Fe1 112.1(7)
C16 N2 Fe1 101.9(7)
C17 N3 C14 108.7(10)
C17 N3 C10 109.9(10)
C14 N3 C10 110.8(10)
C17 N3 Fe1 112.7(8)
C14 N3 Fe1 105.2(8)
C10 N3 Fe1 109.5(7)
C3 N4 C2 109.4(9)
C3 N4 C9 112.5(10)
C2 N4 C9 111.0(9)
C3 N4 Fe2 102.7(7)
C2 N4 Fe2 110.4(7)
C9 N4 Fe2 110.6(7)
C8 N5 C4 109.2(9)
C8 N5 C1 110.1(9)
C4 N5 C1 110.5(9)
C8 N5 Fe2 111.9(7)
C4 N5 Fe2 103.5(7)
C1 N5 Fe2 111.4(7)
C6 N6 C7 109.1(9)
C6 N6 C5 112.3(9)
C7 N6 C5 109.1(9)
C6 N6 Fe2 104.7(7)
C7 N6 Fe2 112.2(7)
C5 N6 Fe2 109.4(7)
N5 C1 C3 108.1(9)
N4 C3 C1 111.6(9)
C5 C4 N5 112.1(9)
C4 C5 N6 111.3(10)
N6 C6 C9 109.9(9)
N4 C9 C6 112.2(11)
N3 C10 C16 112.8(10)
C14 C11 N1 113.3(11)
N2 C13 C15 110.0(11)
N3 C14 C11 112.1(11)
N1 C15 C13 112.7(11)
C10 C16 N2 111.4(11)
O3 C101 O4 125.8(11)
O3 C101 C102 117.9(12)
O4 C101 C102 116.3(11)
C104 C102 C106 120.5(10)
C104 C102 C101 120.8(11)
C106 C102 C101 118.7(10)
C111 C103 C106 119.9(12)
C102 C104 C105 118.6(11)
C102 C104 C110 127.8(11)
C105 C104 C110 113.1(10)
C111 C105 C104 121.2(11)
C102 C106 C103 118.9(11)
C102 C106 C115 127.0(10)
C103 C106 C115 114.0(10)
C119 C107 C109 121.8(16)
C119 C108 C117 120.1(16)
C110 C109 C107 118.1(14)
C117 C110 C109 119.7(13)
C117 C110 C104 120.5(13)
C109 C110 C104 119.3(13)
C103 C111 C105 120.7(11)
C114 C112 C120 118.8(12)
C114 C112 C118 120.4(13)
C120 C112 C118 120.9(13)
C114 C113 C115 121.9(13)
C113 C114 C112 120.4(13)
C113 C115 C116 118.5(11)
C113 C115 C106 121.2(11)
C116 C115 C106 119.7(11)
C120 C116 C115 120.0(12)
C110 C117 C108 121.7(14)
C108 C119 C107 118.5(15)
C108 C119 C121 121.7(19)
C107 C119 C121 119.7(19)
C116 C120 C112 120.4(13)
O2 C201 O1 125.1(11)
O2 C201 C202 116.2(12)
O1 C201 C202 118.4(12)
C212 C202 C207 120.6(11)
C212 C202 C201 121.1(12)
C207 C202 C201 117.2(12)
C210 C203 C216 118.0(15)
C218 C204 C209 121.9(16)
C210 C205 C208 119.9(16)
C219 C206 C218 117.6(18)
C219 C206 C215 117(2)
C218 C206 C215 125(2)
C217 C207 C202 119.1(12)
C217 C207 C210 114.6(12)
C202 C207 C210 125.5(12)
C220 C208 C205 123(2)
C213 C209 C204 117.0(14)
C213 C209 C212 121.3(14)
C204 C209 C212 120.8(14)
C205 C210 C203 118.5(13)
C205 C210 C207 121.1(14)
C203 C210 C207 119.5(13)
C214 C211 C217 121.3(13)
C202 C212 C214 117.1(13)
C202 C212 C209 128.9(12)
C214 C212 C209 113.6(12)
C219 C213 C209 120.4(16)
C211 C214 C212 120.9(13)
C220 C216 C203 123.4(18)
C207 C217 C211 120.2(13)
C204 C218 C206 120.8(17)
C213 C219 C206 122.3(17)
C208 C220 C216 117(2)
C208 C220 C221 124(2)
C216 C220 C221 119(2)
O1S S1 O2S 123.8(14)
O1S S1 O3S 119.8(13)
O2S S1 O3S 111.2(9)
O1S S1 C1S 93.5(11)
O2S S1 C1S 102.6(9)
O3S S1 C1S 96.9(12)
F3S C1S F2S 111.7(17)
F3S C1S F1S 89.8(16)
F2S C1S F1S 104.8(15)
F3S C1S S1 110.3(13)
F2S C1S S1 114.1(14)
F1S C1S S1 123.6(15)
O4S S2 O5S 100.6(13)
O4S S2 O6S 122.5(12)
O5S S2 O6S 115.6(8)
O4S S2 C2S 111.2(11)
O5S S2 C2S 105.9(12)
O6S S2 C2S 100.4(10)
F5 C2S F4 139(3)
F5 C2S F6 90(2)
F4 C2S F6 97(2)
F5 C2S S2 102.6(18)
F4 C2S S2 116.6(18)
F6 C2S S2 98.3(15)
Cl2S C3S Cl1 111.0(14)

loop_
_geom_bond_atom_site_label_1
_geom_bond_atom_site_label_2
_geom_bond_distance
Fe1 O5 1.786(8)
Fe1 O4 2.065(7)
Fe1 O1 2.100(7)
Fe1 N3 2.191(10)
Fe1 N1 2.203(11)
Fe1 N2 2.220(9)
Fe2 O5 1.781(8)
Fe2 O2 2.018(8)
Fe2 O3 2.055(8)
Fe2 N5 2.185(9)
Fe2 N4 2.208(10)
Fe2 N6 2.238(10)
O1 C201 1.279(13)
O2 C201 1.254(13)
O3 C101 1.250(13)
O4 C101 1.256(13)
N1 C18 1.488(14)
N1 C11 1.492(14)
N1 C15 1.498(14)
N2 C13 1.460(15)
N2 C12 1.461(13)
N2 C16 1.511(15)
N3 C17 1.463(14)
N3 C14 1.485(15)
N3 C10 1.494(14)
N4 C3 1.462(13)
N4 C2 1.471(12)
N4 C9 1.484(14)
N5 C8 1.467(13)
N5 C4 1.504(13)
N5 C1 1.515(13)
N6 C6 1.464(13)
N6 C7 1.484(13)
N6 C5 1.505(14)
C1 C3 1.520(14)
C4 C5 1.485(15)
C6 C9 1.498(15)
C10 C16 1.489(16)
C11 C14 1.478(16)
C13 C15 1.510(16)
C101 C102 1.528(14)
C102 C104 1.374(14)
C102 C106 1.405(14)
C103 C111 1.358(15)
C103 C106 1.408(14)
C104 C105 1.398(15)
C104 C110 1.523(15)
C105 C111 1.364(15)
C106 C115 1.480(15)
C107 C119 1.37(2)
C107 C109 1.404(18)
C108 C119 1.37(2)
C108 C117 1.390(17)
C109 C110 1.390(16)
C110 C117 1.344(16)
C112 C114 1.394(16)
C112 C120 1.405(16)
C112 C118 1.513(16)
C113 C114 1.362(15)
C113 C115 1.381(15)
C115 C116 1.410(15)
C116 C120 1.380(15)
C119 C121 1.528(18)
C201 C202 1.542(16)
C202 C212 1.411(16)
C202 C207 1.421(16)
C203 C210 1.415(17)
C203 C216 1.421(19)
C204 C218 1.358(18)
C204 C209 1.403(17)
C205 C210 1.384(17)
C205 C208 1.42(2)
C206 C219 1.38(2)
C206 C218 1.39(2)
C206 C215 1.51(2)
C207 C217 1.375(15)
C207 C210 1.486(16)
C208 C220 1.34(2)
C209 C213 1.393(18)
C209 C212 1.447(17)
C211 C214 1.354(16)
C211 C217 1.393(17)
C212 C214 1.427(15)
C213 C219 1.371(19)
C216 C220 1.38(2)
C220 C221 1.52(2)
S1 O1S 1.373(13)
S1 O2S 1.464(14)
S1 O3S 1.488(14)
S1 C1S 1.684(16)
C1S F3S 1.359(16)
C1S F2S 1.376(18)
C1S F1S 1.393(16)
S2 O4S 1.415(13)
S2 O5S 1.452(11)
S2 O6S 1.495(11)
S2 C2S 1.900(19)
C2S F5 1.363(19)
C2S F4 1.300(19)
C2S F6 1.405(19)
C3S Cl2S 1.645(17)
C3S Cl1 1.721(18)
